data_7002867
loop_
_publ_author_name
'Rouse, Jessica'
'Weller, Mark T.'

_publ_section_title
;
 Cerium(IV) fluoride and fluoride-arsenate frameworks
;
_journal_issue 46
_journal_name_full 'Dalton Transactions'
_journal_page_first 10330
_journal_page_last 10337
_journal_paper_doi 10.1039/b912262a
_journal_year 2009
_chemical_formula_sum 'As Ce F H2 O5'
_chemical_formula_weight 316.06
_chemical_name_systematic
;
?
;
_space_group_IT_number 14
_symmetry_cell_setting monoclinic
_symmetry_space_group_name_Hall '-P 2yn'
_symmetry_space_group_name_H-M 'P 1 21/n 1'
_atom_sites_solution_hydrogens none
_atom_sites_solution_primary direct
_atom_sites_solution_secondary difmap
_audit_creation_method SHELXL-97
_cell_angle_alpha 90.00
_cell_angle_beta 97.740(4)
_cell_angle_gamma 90.00
_cell_formula_units_Z 4
_cell_length_a 5.0896(3)
_cell_length_b 7.5118(5)
_cell_length_c 11.8183(8)
_cell_measurement_reflns_used 10067
_cell_measurement_temperature 120(2)
_cell_measurement_theta_max 27.48
_cell_measurement_theta_min 2.91
_cell_volume 447.72(5)
_computing_cell_refinement 'DENZO (Otwinowski & Minor, 1997) & COLLECT (Hooft, R.W.W., 1998)'
_computing_data_collection 'COLLECT (Hooft, R.W.W., 1998)'
_computing_data_reduction 'DENZO (Otwinowski & Minor, 1997) & COLLECT (Hooft, R.W.W., 1998)'
_computing_molecular_graphics 'CAMERON (Watkin, et al., 1993)'
_computing_publication_material 'WINGX (Farrugia, 1998)'
_computing_structure_refinement 'SHELXL-97 (Sheldrick, 2008)'
_computing_structure_solution 'SHELXS-97 (Sheldrick, 1997)'
_diffrn_ambient_temperature 120(2)
_diffrn_detector_area_resol_mean 9.091
_diffrn_measured_fraction_theta_full 1.000
_diffrn_measured_fraction_theta_max 1.000
_diffrn_measurement_device_type 'Bruker-Nonius CCD camera on \k-goniostat'
_diffrn_measurement_method '\f & \w scans to fill the asymmetric unit'
_diffrn_radiation_monochromator '10cm confocal mirrors'
_diffrn_radiation_source 'Bruker Nonius FR591 Rotating Anode'
_diffrn_radiation_type MoK\a
_diffrn_radiation_wavelength 0.71073
_diffrn_reflns_av_R_equivalents 0.1076
_diffrn_reflns_av_sigmaI/netI 0.0682
_diffrn_reflns_limit_h_max 6
_diffrn_reflns_limit_h_min -6
_diffrn_reflns_limit_k_max 8
_diffrn_reflns_limit_k_min -8
_diffrn_reflns_limit_l_max 14
_diffrn_reflns_limit_l_min -14
_diffrn_reflns_number 4520
_diffrn_reflns_theta_full 25.02
_diffrn_reflns_theta_max 25.02
_diffrn_reflns_theta_min 3.22
_diffrn_standards_number 0
_exptl_absorpt_coefficient_mu 17.453
_exptl_absorpt_correction_T_max 0.7216
_exptl_absorpt_correction_T_min 0.4757
_exptl_absorpt_correction_type multi-scan
_exptl_absorpt_process_details 'SADABS V2.10 (Sheldrick, G.M., 2003)'
_exptl_crystal_colour Colourless
_exptl_crystal_density_diffrn 4.689
_exptl_crystal_density_method 'not measured'
_exptl_crystal_description Prism
_exptl_crystal_F_000 568
_exptl_crystal_size_max 0.05
_exptl_crystal_size_mid 0.05
_exptl_crystal_size_min 0.02
_refine_diff_density_max 2.391
_refine_diff_density_min -2.293
_refine_diff_density_rms 0.557
_refine_ls_extinction_method none
_refine_ls_goodness_of_fit_ref 1.210
_refine_ls_hydrogen_treatment none
_refine_ls_matrix_type full
_refine_ls_number_parameters 43
_refine_ls_number_reflns 785
_refine_ls_number_restraints 0
_refine_ls_restrained_S_all 1.210
_refine_ls_R_factor_all 0.0908
_refine_ls_R_factor_gt 0.0706
_refine_ls_shift/su_max 0.000
_refine_ls_shift/su_mean 0.000
_refine_ls_structure_factor_coef Fsqd
_refine_ls_weighting_details 'calc w=1/[\s^2^(Fo^2^)+(0.0000P)^2^+68.6224P] where P=(Fo^2^+2Fc^2^)/3'
_refine_ls_weighting_scheme calc
_refine_ls_wR_factor_gt 0.1467
_refine_ls_wR_factor_ref 0.1566
_reflns_number_gt 645
_reflns_number_total 785
_reflns_threshold_expression >2\s(I)
_cod_data_source_file b912262a.txt
_cod_data_source_block structure4
_cod_depositor_comments
;
The following automatic conversions were performed:
'_symmetry_cell_setting' value 'Monoclinic' changed to 'monoclinic'
according to '/home/saulius/struct/CIF-dictionaries/cif_core.dic'
dictionary named 'cif_core.dic' version 2.4.1 from 2010-06-29.

Automatic conversion script
Id: cif_fix_enum 1527 2010-12-29 10:47:43Z saulius 
;
_cod_original_sg_symbol_H-M P21/n
_cod_original_formula_sum 'H2 As Ce F O5'
_cod_database_code 7002867

loop_
_symmetry_equiv_pos_as_xyz
'x, y, z'
'-x+1/2, y+1/2, -z+1/2'
'-x, -y, -z'
'x-1/2, -y-1/2, z-1/2'

loop_
_atom_site_label
_atom_site_type_symbol
_atom_site_fract_x
_atom_site_fract_y
_atom_site_fract_z
_atom_site_U_iso_or_equiv
_atom_site_adp_type
_atom_site_occupancy
_atom_site_symmetry_multiplicity
_atom_site_calc_flag
_atom_site_refinement_flags
_atom_site_disorder_assembly
_atom_site_disorder_group
Ce1 Ce 0.2165(3) 0.70567(19) 0.18888(11) 0.0082(4) Uani 1 1 d . . .
As1 As 0.7900(5) 0.8621(3) 0.3868(2) 0.0086(6) Uani 1 1 d . . .
F1 F 0.133(2) 0.5038(17) 0.3230(11) 0.0092(14) Uani 1 1 d . . .
O1 O -0.123(3) 0.888(2) 0.0779(13) 0.0092(14) Uani 1 1 d . . .
O2 O 0.612(3) 0.710(2) 0.3067(13) 0.0092(14) Uani 1 1 d . . .
O3 O 0.617(3) 1.049(2) 0.3940(13) 0.0092(14) Uani 1 1 d . . .
O4 O 0.877(3) 0.782(2) 0.5211(13) 0.0092(14) Uani 1 1 d . . .
O5 O 1.069(3) 0.901(2) 0.3272(13) 0.0092(14) Uani 1 1 d . . .

loop_
_atom_site_aniso_label
_atom_site_aniso_U_11
_atom_site_aniso_U_22
_atom_site_aniso_U_33
_atom_site_aniso_U_23
_atom_site_aniso_U_13
_atom_site_aniso_U_12
Ce1 0.0091(7) 0.0068(7) 0.0089(7) 0.0001(5) 0.0021(5) -0.0001(5)
As1 0.0097(12) 0.0067(12) 0.0093(12) -0.0006(9) 0.0010(9) 0.0012(9)
F1 0.011(3) 0.007(3) 0.010(3) 0.003(3) 0.000(3) 0.003(3)
O1 0.011(3) 0.007(3) 0.010(3) 0.003(3) 0.000(3) 0.003(3)
O2 0.011(3) 0.007(3) 0.010(3) 0.003(3) 0.000(3) 0.003(3)
O3 0.011(3) 0.007(3) 0.010(3) 0.003(3) 0.000(3) 0.003(3)
O4 0.011(3) 0.007(3) 0.010(3) 0.003(3) 0.000(3) 0.003(3)
O5 0.011(3) 0.007(3) 0.010(3) 0.003(3) 0.000(3) 0.003(3)

loop_
_atom_type_symbol
_atom_type_description
_atom_type_scat_dispersion_real
_atom_type_scat_dispersion_imag
_atom_type_scat_source
O O 0.0106 0.0060 'International Tables Vol C Tables 4.2.6.8 and 6.1.1.4'
F F 0.0171 0.0103 'International Tables Vol C Tables 4.2.6.8 and 6.1.1.4'
As As 0.0499 2.0058 'International Tables Vol C Tables 4.2.6.8 and 6.1.1.4'
Ce Ce -0.2486 2.6331 'International Tables Vol C Tables 4.2.6.8 and 6.1.1.4'
H H 0.0000 0.0000 'International Tables Vol C Tables 4.2.6.8 and 6.1.1.4'

loop_
_geom_angle_atom_site_label_1
_geom_angle_atom_site_label_2
_geom_angle_atom_site_label_3
_geom_angle
_geom_angle_site_symmetry_1
_geom_angle_site_symmetry_3
_geom_angle_publ_flag
O3 Ce1 O4 88.8(6) 2_545 4_575 ?
O3 Ce1 F1 75.3(5) 2_545 . ?
O4 Ce1 F1 140.2(5) 4_575 . ?
O3 Ce1 O2 147.8(6) 2_545 . ?
O4 Ce1 O2 98.2(5) 4_575 . ?
F1 Ce1 O2 79.4(5) . . ?
O3 Ce1 F1 135.9(5) 2_545 2 ?
O4 Ce1 F1 75.5(5) 4_575 2 ?
F1 Ce1 F1 139.6(3) . 2 ?
O2 Ce1 F1 76.1(5) . 2 ?
O3 Ce1 O5 110.0(6) 2_545 1_455 ?
O4 Ce1 O5 139.7(6) 4_575 1_455 ?
F1 Ce1 O5 80.0(5) . 1_455 ?
O2 Ce1 O5 84.7(5) . 1_455 ?
F1 Ce1 O5 66.1(5) 2 1_455 ?
O3 Ce1 O1 67.2(6) 2_545 . ?
O4 Ce1 O1 79.5(5) 4_575 . ?
F1 Ce1 O1 124.2(5) . . ?
O2 Ce1 O1 145.0(6) . . ?
F1 Ce1 O1 69.5(5) 2 . ?
O5 Ce1 O1 76.1(5) 1_455 . ?
O3 Ce1 O5 78.2(6) 2_545 2_645 ?
O4 Ce1 O5 76.3(5) 4_575 2_645 ?
F1 Ce1 O5 64.9(5) . 2_645 ?
O2 Ce1 O5 73.0(5) . 2_645 ?
F1 Ce1 O5 134.2(5) 2 2_645 ?
O5 Ce1 O5 141.0(3) 1_455 2_645 ?
O1 Ce1 O5 137.8(5) . 2_645 ?
O3 Ce1 Ce1 133.5(4) 2_545 2 ?
O4 Ce1 Ce1 104.7(4) 4_575 2 ?
F1 Ce1 Ce1 112.8(3) . 2 ?
O2 Ce1 Ce1 75.2(4) . 2 ?
F1 Ce1 Ce1 29.4(3) 2 2 ?
O5 Ce1 Ce1 36.9(4) 1_455 2 ?
O1 Ce1 Ce1 71.9(4) . 2 ?
O5 Ce1 Ce1 147.9(3) 2_645 2 ?
O3 Ce1 Ce1 71.4(4) 2_545 2_545 ?
O4 Ce1 Ce1 109.5(4) 4_575 2_545 ?
F1 Ce1 Ce1 30.9(3) . 2_545 ?
O2 Ce1 Ce1 76.7(4) . 2_545 ?
F1 Ce1 Ce1 152.7(3) 2 2_545 ?
O5 Ce1 Ce1 110.3(4) 1_455 2_545 ?
O1 Ce1 Ce1 137.3(4) . 2_545 ?
O5 Ce1 Ce1 34.2(4) 2_645 2_545 ?
Ce1 Ce1 Ce1 138.07(7) 2 2_545 ?
O3 As1 O2 110.8(8) . . ?
O3 As1 O5 111.0(8) . . ?
O2 As1 O5 107.5(7) . . ?
O3 As1 O4 109.0(8) . . ?
O2 As1 O4 109.7(8) . . ?
O5 As1 O4 108.8(7) . . ?
Ce1 F1 Ce1 119.7(5) . 2_545 ?
As1 O2 Ce1 135.9(9) . . ?
As1 O3 Ce1 144.7(9) . 2 ?
As1 O4 Ce1 136.8(8) . 4_676 ?
As1 O5 Ce1 122.5(8) . 1_655 ?
As1 O5 Ce1 125.1(8) . 2_655 ?
Ce1 O5 Ce1 108.8(6) 1_655 2_655 ?

loop_
_geom_bond_atom_site_label_1
_geom_bond_atom_site_label_2
_geom_bond_distance
_geom_bond_site_symmetry_2
_geom_bond_publ_flag
Ce1 O3 2.186(16) 2_545 ?
Ce1 O4 2.246(15) 4_575 ?
Ce1 F1 2.275(13) . ?
Ce1 O2 2.290(15) . ?
Ce1 F1 2.376(13) 2 ?
Ce1 O5 2.389(16) 1_455 ?
Ce1 O1 2.445(15) . ?
Ce1 O5 2.555(16) 2_645 ?
As1 O3 1.664(16) . ?
As1 O2 1.671(16) . ?
As1 O5 1.695(16) . ?
As1 O4 1.700(15) . ?
F1 Ce1 2.376(13) 2_545 ?
O3 Ce1 2.186(15) 2 ?
O4 Ce1 2.246(15) 4_676 ?
O5 Ce1 2.389(16) 1_655 ?
O5 Ce1 2.555(16) 2_655 ?
